data_1510684
loop_
_publ_author_name
'Nagelschmitz, E.A.'
'Feiten, R.'
'Jung, W.'
'Mueller, P.'
'Lueken, H.'

_publ_section_title
;
 Ternary rhodium borides A3 Rh5 B2 (A = Mg, Sc) and quaternary derivates
 A2 M Rh5 B2. Preparation, crystal structure (M = main group and 3 d
 elements), and magnetism (M = Mn, Fe)
;
_journal_name_full 'Zeitschrift fuer Anorganische und Allgemeine Chemie'
_journal_page_first 523
_journal_page_last 532
_journal_paper_doi 10.1002/1521-3749(200103)627:3<523::AID-ZAAC523>3.0.CO;2-E
_journal_volume 627
_journal_year 2001
_chemical_formula_sum 'B2 Fe Rh5 Sc2'
_chemical_name_systematic 'Sc2 Fe Rh5 B2'
_space_group_IT_number 127
_symmetry_space_group_name_Hall '-P 4 2ab'
_symmetry_space_group_name_H-M 'P 4/m b m'
_cell_angle_alpha 90
_cell_angle_beta 90
_cell_angle_gamma 90
_cell_formula_units_Z 2
_cell_length_a 9.268
_cell_length_b 9.268
_cell_length_c 3.057
_cell_volume 262.584
_citation_journal_id_ASTM ZAACAB
_cod_data_source_file boron_169.cif
_cod_data_source_block B2Fe1Rh5Sc2
_cod_original_cell_volume 262.5835
_cod_original_formula_sum 'B2 Fe1 Rh5 Sc2'
_cod_database_code 1510684

loop_
_symmetry_equiv_pos_as_xyz
x,y,z
-y,x,z
-x,-y,z
y,-x,z
x+1/2,-y+1/2,-z
y+1/2,x+1/2,-z
-x+1/2,y+1/2,-z
-y+1/2,-x+1/2,-z
-x,-y,-z
y,-x,-z
x,y,-z
-y,x,-z
-x-1/2,y-1/2,z
-y-1/2,-x-1/2,z
x-1/2,-y-1/2,z
y-1/2,x-1/2,z

loop_
_atom_site_label
_atom_site_type_symbol
_atom_site_fract_x
_atom_site_fract_y
_atom_site_fract_z
_atom_site_occupancy
_atom_site_U_iso_or_equiv
Rh1 Rh 0.21665 0.07046 0.5 1 0.0
Rh2 Rh 0 0.5 0.5 1 0.0
B1 B 0.1245 0.6245 0 1 0.0
Fe2 Fe 0 0 0 1 0.0
Sc1 Sc 0.32482 0.82482 0 1 0.0
